data_7202347
loop_
_publ_author_name
'Chandran, Sreekanth K.'
'Thakuria, Ranjit'
'Nangia, Ashwini'

_publ_section_title
;
 Silver(I) complexes of N-4-halophenyl-N&#x2032;-4-pyridyl ureas.
 Isostructurality, urea&#x22EF;nitrate hydrogen bonding, and
 Ag&#x22EF;halogen interaction
;
_journal_issue 12
_journal_name_full CrystEngComm
_journal_page_first 1891
_journal_paper_doi 10.1039/b810549a
_journal_volume 10
_journal_year 2008
_chemical_formula_moiety '0.5(C48 H40 Ag2 Br3.88 I0.12 N12 O4), C2 H3 N, N O3'
_chemical_formula_sum 'C26 H23 Ag Br1.94 I0.06 N8 O5'
_chemical_formula_weight 798.02
_chemical_name_systematic
;
?
;
_space_group_IT_number 2
_symmetry_cell_setting triclinic
_symmetry_space_group_name_Hall '-P 1'
_symmetry_space_group_name_H-M 'P -1'
_atom_sites_solution_hydrogens geom
_atom_sites_solution_primary direct
_atom_sites_solution_secondary difmap
_audit_creation_method SHELXL-97
_cell_angle_alpha 84.463(2)
_cell_angle_beta 79.304(2)
_cell_angle_gamma 71.599(2)
_cell_formula_units_Z 2
_cell_length_a 9.5811(9)
_cell_length_b 12.3598(12)
_cell_length_c 12.8807(13)
_cell_measurement_reflns_used 5475
_cell_measurement_temperature 100(2)
_cell_measurement_theta_max 26.05
_cell_measurement_theta_min 2.40
_cell_volume 1421.0(2)
_computing_cell_refinement 'Bruker SMART'
_computing_data_collection 'Bruker SMART'
_computing_data_reduction 'Bruker SAINT'
_computing_molecular_graphics 'Bruker SHELXTL'
_computing_publication_material 'Bruker SHELXTL'
_computing_structure_refinement 'SHELXL-97 (Sheldrick, 1997)'
_computing_structure_solution 'SHELXS-97 (Sheldrick, 1990)'
_diffrn_ambient_temperature 100(2)
_diffrn_measured_fraction_theta_full 0.994
_diffrn_measured_fraction_theta_max 0.994
_diffrn_measurement_device_type 'CCD area detector'
_diffrn_measurement_method 'phi and omega scans'
_diffrn_radiation_monochromator graphite
_diffrn_radiation_source 'fine-focus sealed tube'
_diffrn_radiation_type MoK\a
_diffrn_radiation_wavelength 0.71073
_diffrn_reflns_av_R_equivalents 0.0324
_diffrn_reflns_av_sigmaI/netI 0.0394
_diffrn_reflns_limit_h_max 11
_diffrn_reflns_limit_h_min -11
_diffrn_reflns_limit_k_max 15
_diffrn_reflns_limit_k_min -15
_diffrn_reflns_limit_l_max 15
_diffrn_reflns_limit_l_min -15
_diffrn_reflns_number 14887
_diffrn_reflns_theta_full 26.07
_diffrn_reflns_theta_max 26.07
_diffrn_reflns_theta_min 1.61
_exptl_absorpt_coefficient_mu 3.414
_exptl_absorpt_correction_T_max 0.7718
_exptl_absorpt_correction_T_min 0.5484
_exptl_absorpt_correction_type multi-scan
_exptl_absorpt_process_details 'Bruker AXS SADABS program'
_exptl_crystal_colour colourless
_exptl_crystal_density_diffrn 1.913
_exptl_crystal_density_method 'not measured'
_exptl_crystal_description block
_exptl_crystal_F_000 802
_exptl_crystal_size_max 0.20
_exptl_crystal_size_mid 0.10
_exptl_crystal_size_min 0.08
_refine_diff_density_max 0.745
_refine_diff_density_min -0.370
_refine_diff_density_rms 0.088
_refine_ls_extinction_method none
_refine_ls_goodness_of_fit_ref 1.044
_refine_ls_hydrogen_treatment mixed
_refine_ls_matrix_type full
_refine_ls_number_parameters 397
_refine_ls_number_reflns 5581
_refine_ls_number_restraints 0
_refine_ls_restrained_S_all 1.044
_refine_ls_R_factor_all 0.0375
_refine_ls_R_factor_gt 0.0289
_refine_ls_shift/su_max 0.001
_refine_ls_shift/su_mean 0.000
_refine_ls_structure_factor_coef Fsqd
_refine_ls_weighting_details 'calc w=1/[\s^2^(Fo^2^)+(0.0343P)^2^+0.0000P] where P=(Fo^2^+2Fc^2^)/3'
_refine_ls_weighting_scheme calc
_refine_ls_wR_factor_gt 0.0669
_refine_ls_wR_factor_ref 0.0701
_reflns_number_gt 4697
_reflns_number_total 5581
_reflns_threshold_expression >2sigma(I)
_cod_data_source_file B810549A.txt
_cod_data_source_block an923_m_ss_bromo:iodo
_cod_depositor_comments
;
The following automatic conversions were performed:
'_symmetry_cell_setting' value 'Triclinic' changed to 'triclinic'
according to '/home/saulius/struct/CIF-dictionaries/cif_core.dic'
dictionary named 'cif_core.dic' version 2.4.1 from 2010-06-29.

Automatic conversion script
Id: cif_fix_enum 1527 2010-12-29 10:47:43Z saulius 
;
_cod_original_sg_symbol_Hall '-P 1 '
_cod_original_sg_symbol_H-M 'P-1 '
_cod_database_code 7202347

loop_
_symmetry_equiv_pos_as_xyz
'x, y, z'
'-x, -y, -z'

loop_
_atom_site_label
_atom_site_type_symbol
_atom_site_fract_x
_atom_site_fract_y
_atom_site_fract_z
_atom_site_U_iso_or_equiv
_atom_site_adp_type
_atom_site_occupancy
_atom_site_symmetry_multiplicity
_atom_site_calc_flag
_atom_site_refinement_flags
_atom_site_disorder_assembly
_atom_site_disorder_group
Ag1 Ag 0.26886(2) 0.804150(19) 0.326418(17) 0.02476(8) Uani 1 1 d . . .
Br1 Br 0.48652(4) 1.35383(3) 1.17488(3) 0.03255(10) Uani 1 1 d . . .
Br2 Br 0.01481(3) 0.23291(2) -0.49272(2) 0.02448(11) Uani 0.937(2) 1 d P A 1
I2 I 0.01481(3) 0.23291(2) -0.49272(2) 0.02448(11) Uani 0.063(2) 1 d P . 1
C1 C 0.5057(3) 1.2500(2) 1.0687(2) 0.0234(6) Uani 1 1 d . . .
C2 C 0.6304(3) 1.1548(2) 1.0538(2) 0.0235(6) Uani 1 1 d . . .
H2 H 0.7052 1.1396 1.0971 0.028 Uiso 1 1 calc R . .
C3 C 0.6439(3) 1.0822(2) 0.9748(2) 0.0214(6) Uani 1 1 d . . .
H3 H 0.7284 1.0162 0.9643 0.026 Uiso 1 1 calc R . .
C4 C 0.5363(3) 1.1042(2) 0.9107(2) 0.0205(6) Uani 1 1 d . . .
C5 C 0.4123(3) 1.2005(2) 0.9261(2) 0.0253(7) Uani 1 1 d . . .
H5 H 0.3380 1.2163 0.8823 0.030 Uiso 1 1 calc R . .
C6 C 0.3972(3) 1.2734(2) 1.0055(2) 0.0266(7) Uani 1 1 d . . .
H6 H 0.3126 1.3392 1.0165 0.032 Uiso 1 1 calc R . .
C7 C 0.4675(3) 1.0226(2) 0.7653(2) 0.0209(6) Uani 1 1 d . . .
C8 C 0.4690(3) 0.9073(2) 0.6174(2) 0.0196(6) Uani 1 1 d . . .
C9 C 0.5599(3) 0.8294(2) 0.5429(2) 0.0230(6) Uani 1 1 d . . .
H9 H 0.6629 0.7958 0.5466 0.028 Uiso 1 1 calc R . .
C10 C 0.5000(3) 0.8014(2) 0.4643(2) 0.0242(6) Uani 1 1 d . . .
H10 H 0.5645 0.7488 0.4141 0.029 Uiso 1 1 calc R . .
C11 C 0.2675(3) 0.9169(2) 0.5287(2) 0.0244(7) Uani 1 1 d . . .
H11 H 0.1644 0.9471 0.5244 0.029 Uiso 1 1 calc R . .
C12 C 0.3174(3) 0.9499(2) 0.6101(2) 0.0223(6) Uani 1 1 d . . .
H12 H 0.2500 1.0009 0.6605 0.027 Uiso 1 1 calc R . .
C13 C 0.2520(3) 0.6667(3) 0.1487(2) 0.0248(7) Uani 1 1 d . . .
H13 H 0.3375 0.6160 0.1737 0.030 Uiso 1 1 calc R . .
C14 C 0.2043(3) 0.6334(2) 0.0659(2) 0.0229(6) Uani 1 1 d . . .
H14 H 0.2551 0.5614 0.0357 0.028 Uiso 1 1 calc R . .
C15 C 0.0802(3) 0.7075(2) 0.0275(2) 0.0217(6) Uani 1 1 d . . .
C16 C 0.0111(3) 0.8112(2) 0.0759(2) 0.0238(6) Uani 1 1 d . . .
H16 H -0.0732 0.8643 0.0513 0.029 Uiso 1 1 calc R . .
C17 C 0.0647(3) 0.8369(2) 0.1592(2) 0.0235(6) Uani 1 1 d . . .
H17 H 0.0143 0.9076 0.1919 0.028 Uiso 1 1 calc R . .
C18 C 0.0621(3) 0.5828(2) -0.1064(2) 0.0212(6) Uani 1 1 d . A .
C19 C -0.0010(3) 0.5066(2) -0.2577(2) 0.0206(6) Uani 1 1 d . A .
C20 C 0.1056(3) 0.3996(2) -0.2586(2) 0.0232(6) Uani 1 1 d . . .
H20 H 0.1757 0.3811 -0.2113 0.028 Uiso 1 1 calc R . .
C21 C 0.1091(3) 0.3198(2) -0.3288(2) 0.0232(6) Uani 1 1 d . A .
H21 H 0.1813 0.2466 -0.3293 0.028 Uiso 1 1 calc R . .
C22 C 0.0079(3) 0.3471(2) -0.3978(2) 0.0215(6) Uani 1 1 d . . .
C23 C -0.0986(3) 0.4528(2) -0.3983(2) 0.0232(6) Uani 1 1 d . A .
H23 H -0.1682 0.4707 -0.4460 0.028 Uiso 1 1 calc R . .
C24 C -0.1025(3) 0.5324(2) -0.3282(2) 0.0235(6) Uani 1 1 d . . .
H24 H -0.1752 0.6055 -0.3281 0.028 Uiso 1 1 calc R A .
C25 C 0.5685(4) 0.4912(3) 0.3591(3) 0.0320(7) Uani 1 1 d . . .
C26 C 0.6900(4) 0.3894(3) 0.3735(3) 0.0385(8) Uani 1 1 d . . .
H26A H 0.6781 0.3621 0.4477 0.058 Uiso 1 1 calc R . .
H26B H 0.7848 0.4067 0.3545 0.058 Uiso 1 1 calc R . .
H26C H 0.6896 0.3302 0.3282 0.058 Uiso 1 1 calc R . .
H1A H 0.633(3) 0.981(2) 0.827(2) 0.015(8) Uiso 1 1 d . . .
H2A H 0.622(3) 0.906(3) 0.697(2) 0.024(9) Uiso 1 1 d . . .
H5A H -0.035(3) 0.739(2) -0.085(2) 0.017(8) Uiso 1 1 d . . .
H6A H -0.071(3) 0.655(3) -0.199(2) 0.026(9) Uiso 1 1 d . . .
N1 N 0.5624(3) 1.0276(2) 0.8304(2) 0.0218(6) Uani 1 1 d . . .
N2 N 0.5327(3) 0.9364(2) 0.6943(2) 0.0237(6) Uani 1 1 d . . .
N3 N 0.3557(3) 0.8441(2) 0.45420(18) 0.0226(5) Uani 1 1 d . . .
N4 N 0.1848(3) 0.7670(2) 0.19650(18) 0.0234(5) Uani 1 1 d . . .
N5 N 0.0223(3) 0.6843(2) -0.05601(19) 0.0231(6) Uani 1 1 d . . .
N6 N -0.0131(3) 0.5922(2) -0.18948(19) 0.0235(6) Uani 1 1 d . . .
N7 N 0.0747(3) 0.1104(2) 0.2577(2) 0.0268(6) Uani 1 1 d . . .
N8 N 0.4720(3) 0.5713(3) 0.3488(2) 0.0462(8) Uani 1 1 d . . .
O1 O 0.3409(2) 1.08638(17) 0.76788(16) 0.0274(5) Uani 1 1 d . . .
O2 O 0.1522(2) 0.49550(17) -0.07951(16) 0.0310(5) Uani 1 1 d . . .
O3 O -0.0424(3) 0.1254(2) 0.2248(2) 0.0604(8) Uani 1 1 d . . .
O4 O 0.1671(2) 0.16005(17) 0.20827(19) 0.0361(6) Uani 1 1 d . . .
O5 O 0.1052(3) 0.04839(19) 0.33609(17) 0.0432(6) Uani 1 1 d . . .

loop_
_atom_site_aniso_label
_atom_site_aniso_U_11
_atom_site_aniso_U_22
_atom_site_aniso_U_33
_atom_site_aniso_U_23
_atom_site_aniso_U_13
_atom_site_aniso_U_12
Ag1 0.02664(14) 0.02694(14) 0.02243(13) -0.00012(9) -0.00696(10) -0.00918(10)
Br1 0.03664(19) 0.02695(18) 0.03157(18) -0.01076(14) -0.00961(14) -0.00113(14)
Br2 0.02095(16) 0.02362(17) 0.02911(18) -0.00423(12) -0.00500(12) -0.00568(12)
I2 0.02095(16) 0.02362(17) 0.02911(18) -0.00423(12) -0.00500(12) -0.00568(12)
C1 0.0270(16) 0.0184(15) 0.0247(16) -0.0017(12) -0.0047(13) -0.0064(13)
C2 0.0233(15) 0.0236(16) 0.0250(16) 0.0056(12) -0.0080(13) -0.0087(13)
C3 0.0188(14) 0.0185(15) 0.0240(15) 0.0020(12) -0.0025(12) -0.0027(12)
C4 0.0203(14) 0.0185(14) 0.0230(15) 0.0024(12) -0.0046(12) -0.0067(12)
C5 0.0214(15) 0.0221(16) 0.0315(17) 0.0000(13) -0.0091(13) -0.0030(13)
C6 0.0245(16) 0.0190(15) 0.0338(18) -0.0033(13) -0.0045(14) -0.0025(13)
C7 0.0230(15) 0.0178(15) 0.0212(15) 0.0040(12) -0.0041(12) -0.0062(13)
C8 0.0204(14) 0.0144(14) 0.0237(15) 0.0055(11) -0.0051(12) -0.0059(12)
C9 0.0166(14) 0.0240(16) 0.0260(16) -0.0010(13) -0.0026(12) -0.0034(12)
C10 0.0207(15) 0.0248(16) 0.0254(16) -0.0022(13) -0.0008(12) -0.0057(13)
C11 0.0170(14) 0.0238(16) 0.0313(17) 0.0012(13) -0.0055(13) -0.0046(13)
C12 0.0192(14) 0.0216(15) 0.0249(16) -0.0026(12) -0.0031(12) -0.0043(12)
C13 0.0224(15) 0.0251(16) 0.0251(16) 0.0048(13) -0.0068(13) -0.0048(13)
C14 0.0222(15) 0.0176(15) 0.0279(16) 0.0020(12) -0.0065(13) -0.0041(12)
C15 0.0211(15) 0.0217(15) 0.0226(15) 0.0054(12) -0.0041(12) -0.0085(12)
C16 0.0217(15) 0.0218(16) 0.0264(16) 0.0035(12) -0.0069(13) -0.0041(13)
C17 0.0231(15) 0.0212(15) 0.0240(15) -0.0016(12) -0.0015(12) -0.0047(13)
C18 0.0202(15) 0.0182(15) 0.0238(15) 0.0026(12) -0.0060(12) -0.0035(12)
C19 0.0202(15) 0.0201(15) 0.0205(15) 0.0007(12) 0.0000(12) -0.0071(12)
C20 0.0210(15) 0.0219(15) 0.0261(16) 0.0013(12) -0.0084(12) -0.0037(13)
C21 0.0194(15) 0.0202(15) 0.0271(16) 0.0000(12) -0.0022(12) -0.0034(12)
C22 0.0193(14) 0.0208(15) 0.0250(15) -0.0009(12) -0.0025(12) -0.0077(12)
C23 0.0177(14) 0.0270(16) 0.0234(15) 0.0022(13) -0.0059(12) -0.0040(13)
C24 0.0206(15) 0.0195(15) 0.0270(16) 0.0017(12) -0.0035(12) -0.0022(12)
C25 0.0370(19) 0.0330(19) 0.0321(18) -0.0045(15) -0.0112(15) -0.0150(16)
C26 0.0333(19) 0.0353(19) 0.046(2) 0.0025(16) -0.0096(16) -0.0082(16)
N1 0.0137(13) 0.0196(13) 0.0284(14) -0.0039(11) -0.0051(11) 0.0019(11)
N2 0.0155(13) 0.0243(14) 0.0296(14) -0.0026(11) -0.0074(11) -0.0012(11)
N3 0.0227(13) 0.0207(13) 0.0231(13) 0.0018(10) -0.0054(11) -0.0046(11)
N4 0.0249(13) 0.0241(13) 0.0210(13) 0.0007(10) -0.0049(10) -0.0070(11)
N5 0.0243(13) 0.0189(13) 0.0241(13) 0.0007(11) -0.0119(11) 0.0002(11)
N6 0.0241(14) 0.0165(13) 0.0269(14) 0.0002(11) -0.0081(11) 0.0000(11)
N7 0.0259(14) 0.0203(13) 0.0277(14) -0.0031(11) -0.0033(12) 0.0022(11)
N8 0.0480(19) 0.0356(17) 0.052(2) -0.0102(15) -0.0245(16) 0.0030(15)
O1 0.0226(11) 0.0242(11) 0.0325(12) -0.0061(9) -0.0107(9) 0.0018(9)
O2 0.0331(12) 0.0242(12) 0.0340(13) 0.0004(10) -0.0166(10) -0.0007(10)
O3 0.0437(16) 0.0602(18) 0.087(2) 0.0348(16) -0.0363(16) -0.0265(14)
O4 0.0209(11) 0.0221(12) 0.0587(16) 0.0073(11) -0.0001(11) -0.0036(9)
O5 0.0562(16) 0.0306(13) 0.0253(12) 0.0056(10) -0.0054(11) 0.0085(11)

loop_
_atom_type_symbol
_atom_type_description
_atom_type_scat_dispersion_real
_atom_type_scat_dispersion_imag
_atom_type_scat_source
C C 0.0033 0.0016 'International Tables Vol C Tables 4.2.6.8 and 6.1.1.4'
H H 0.0000 0.0000 'International Tables Vol C Tables 4.2.6.8 and 6.1.1.4'
N N 0.0061 0.0033 'International Tables Vol C Tables 4.2.6.8 and 6.1.1.4'
O O 0.0106 0.0060 'International Tables Vol C Tables 4.2.6.8 and 6.1.1.4'
Br Br -0.2901 2.4595 'International Tables Vol C Tables 4.2.6.8 and 6.1.1.4'
Ag Ag -0.8971 1.1015 'International Tables Vol C Tables 4.2.6.8 and 6.1.1.4'
I I -0.4742 1.8119 'International Tables Vol C Tables 4.2.6.8 and 6.1.1.4'

loop_
_geom_angle_atom_site_label_1
_geom_angle_atom_site_label_2
_geom_angle_atom_site_label_3
_geom_angle
_geom_angle_site_symmetry_1
_geom_angle_site_symmetry_3
_geom_angle_publ_flag
N4 Ag1 N3 178.61(9) . . ?
N4 Ag1 I2 91.41(6) . 2_565 ?
N3 Ag1 I2 89.79(6) . 2_565 ?
C6 C1 C2 121.1(3) . . ?
C6 C1 Br1 119.2(2) . . ?
C2 C1 Br1 119.6(2) . . ?
C3 C2 C1 118.7(3) . . ?
C2 C3 C4 121.0(3) . . ?
C3 C4 C5 119.6(3) . . ?
C3 C4 N1 116.8(2) . . ?
C5 C4 N1 123.6(3) . . ?
C6 C5 C4 119.8(3) . . ?
C1 C6 C5 119.7(3) . . ?
O1 C7 N1 124.6(3) . . ?
O1 C7 N2 123.4(3) . . ?
N1 C7 N2 112.0(3) . . ?
N2 C8 C9 118.6(3) . . ?
N2 C8 C12 124.1(3) . . ?
C9 C8 C12 117.2(3) . . ?
C10 C9 C8 119.7(3) . . ?
N3 C10 C9 123.8(3) . . ?
N3 C11 C12 124.3(3) . . ?
C11 C12 C8 118.9(3) . . ?
N4 C13 C14 124.1(3) . . ?
C13 C14 C15 118.6(3) . . ?
N5 C15 C16 118.4(3) . . ?
N5 C15 C14 124.1(3) . . ?
C16 C15 C14 117.6(3) . . ?
C17 C16 C15 120.0(3) . . ?
N4 C17 C16 123.1(3) . . ?
O2 C18 N6 124.4(3) . . ?
O2 C18 N5 123.7(3) . . ?
N6 C18 N5 111.9(2) . . ?
C20 C19 C24 119.3(3) . . ?
C20 C19 N6 123.8(3) . . ?
C24 C19 N6 117.0(2) . . ?
C21 C20 C19 119.9(3) . . ?
C22 C21 C20 120.0(3) . . ?
C21 C22 C23 121.1(3) . . ?
C21 C22 Br2 118.6(2) . . ?
C23 C22 Br2 120.2(2) . . ?
C22 C23 C24 119.0(3) . . ?
C23 C24 C19 120.8(3) . . ?
N8 C25 C26 179.2(4) . . ?
C7 N1 C4 128.1(3) . . ?
C8 N2 C7 127.4(3) . . ?
C10 N3 C11 116.0(2) . . ?
C10 N3 Ag1 122.61(19) . . ?
C11 N3 Ag1 121.34(19) . . ?
C17 N4 C13 116.6(3) . . ?
C17 N4 Ag1 123.8(2) . . ?
C13 N4 Ag1 119.6(2) . . ?
C18 N5 C15 127.6(3) . . ?
C18 N6 C19 127.5(2) . . ?
O3 N7 O5 121.7(3) . . ?
O3 N7 O4 118.7(3) . . ?
O5 N7 O4 119.6(3) . . ?

loop_
_geom_bond_atom_site_label_1
_geom_bond_atom_site_label_2
_geom_bond_distance
_geom_bond_site_symmetry_2
_geom_bond_publ_flag
Ag1 N4 2.131(2) . ?
Ag1 N3 2.137(2) . ?
Ag1 I2 3.2589(4) 2_565 ?
Br1 C1 1.910(3) . ?
Br2 C22 1.932(3) . ?
C1 C6 1.380(4) . ?
C1 C2 1.386(4) . ?
C2 C3 1.382(4) . ?
C3 C4 1.384(4) . ?
C4 C5 1.391(4) . ?
C4 N1 1.404(4) . ?
C5 C6 1.386(4) . ?
C7 O1 1.216(3) . ?
C7 N1 1.365(4) . ?
C7 N2 1.385(4) . ?
C8 N2 1.384(4) . ?
C8 C9 1.395(4) . ?
C8 C12 1.398(4) . ?
C9 C10 1.372(4) . ?
C10 N3 1.342(4) . ?
C11 N3 1.352(4) . ?
C11 C12 1.374(4) . ?
C13 N4 1.351(4) . ?
C13 C14 1.378(4) . ?
C14 C15 1.394(4) . ?
C15 N5 1.389(4) . ?
C15 C16 1.391(4) . ?
C16 C17 1.375(4) . ?
C17 N4 1.341(4) . ?
C18 O2 1.217(3) . ?
C18 N6 1.374(4) . ?
C18 N5 1.380(4) . ?
C19 C20 1.392(4) . ?
C19 C24 1.396(4) . ?
C19 N6 1.403(4) . ?
C20 C21 1.389(4) . ?
C21 C22 1.379(4) . ?
C22 C23 1.381(4) . ?
C23 C24 1.387(4) . ?
C25 N8 1.137(4) . ?
C25 C26 1.444(5) . ?
N7 O3 1.226(3) . ?
N7 O5 1.230(3) . ?
N7 O4 1.274(3) . ?
